data_4308277
loop_
_publ_author_name
'Grigori V. Vajenine'

_publ_section_title
;
Plasma-Assisted Synthesis and Properties of Na3N
;
_journal_name_full 'Inorganic Chemistry'
_journal_page_first 5146
_journal_page_last 5148
_journal_paper_doi 10.1021/ic700406q
_journal_volume 46
_journal_year 2007
_chemical_formula_moiety Na~3N
_chemical_formula_sum 'N Na3'
_chemical_formula_weight 82.98
_chemical_name_common 'trinatrium nitride'
_chemical_name_systematic
; 
 ? 
;
_space_group_IT_number 221
_symmetry_cell_setting cubic
_symmetry_space_group_name_Hall '-P 4 2 3'
_symmetry_space_group_name_H-M 'P m -3 m'
_atom_sites_solution_primary direct
_atom_sites_solution_secondary difmap
_audit_creation_method SHELXL-97
_cell_angle_alpha 90.00
_cell_angle_beta 90.00
_cell_angle_gamma 90.00
_cell_formula_units_Z 1
_cell_length_a 4.7250(16)
_cell_length_b 4.7250(16)
_cell_length_c 4.7250(16)
_cell_measurement_reflns_used 624
_cell_measurement_temperature 293(2)
_cell_measurement_theta_max 16.1
_cell_measurement_theta_min 3.3
_cell_volume 105.49(6)
_computing_cell_refinement 'CELL in IPDS'
_computing_data_collection 'EXPOSE in IPDS (Stoe & Cie, 1998)'
_computing_data_reduction 'INTEGRATE in IPDS'
_computing_molecular_graphics 'Diamond (Crystal Impact, 2005)'
_computing_structure_refinement 'SHELXL-97 (Sheldrick, 1997)'
_computing_structure_solution 'SHELXS-97 (Sheldrick, 1990)'
_diffrn_ambient_temperature 293(2)
_diffrn_measured_fraction_theta_full 0.987
_diffrn_measured_fraction_theta_max 0.987
_diffrn_measurement_device_type 'STOE IPDS I'
_diffrn_measurement_method \f-scan
_diffrn_radiation_monochromator graphite
_diffrn_radiation_source 'fine-focus sealed tube'
_diffrn_radiation_type AgK\a
_diffrn_radiation_wavelength 0.56086
_diffrn_reflns_av_R_equivalents 0.0688
_diffrn_reflns_av_sigmaI/netI 0.0168
_diffrn_reflns_limit_h_max 7
_diffrn_reflns_limit_h_min -6
_diffrn_reflns_limit_k_max 7
_diffrn_reflns_limit_k_min -7
_diffrn_reflns_limit_l_max 7
_diffrn_reflns_limit_l_min -7
_diffrn_reflns_number 1316
_diffrn_reflns_theta_full 27.86
_diffrn_reflns_theta_max 27.9
_diffrn_reflns_theta_min 4.8
_exptl_absorpt_coefficient_mu 0.181
_exptl_absorpt_correction_T_max 0.9786
_exptl_absorpt_correction_T_min 0.9691
_exptl_absorpt_correction_type numerical
_exptl_absorpt_process_details
;
[XRED (Stoe & Cie, 2001) and XSHAPE (Stoe & Cie, 1999)]
;
_exptl_crystal_colour black
_exptl_crystal_density_diffrn 1.306
_exptl_crystal_density_method 'not measured'
_exptl_crystal_description prism
_exptl_crystal_F_000 40
_exptl_crystal_size_max 0.26
_exptl_crystal_size_mid 0.24
_exptl_crystal_size_min 0.16
_refine_diff_density_max 0.274
_refine_diff_density_min -0.124
_refine_diff_density_rms 0.061
_refine_ls_extinction_method none
_refine_ls_goodness_of_fit_ref 1.205
_refine_ls_hydrogen_treatment noref
_refine_ls_matrix_type full
_refine_ls_number_parameters 4
_refine_ls_number_reflns 77
_refine_ls_number_restraints 0
_refine_ls_restrained_S_all 1.205
_refine_ls_R_factor_all 0.0451
_refine_ls_R_factor_gt 0.0378
_refine_ls_shift/su_max 0.000
_refine_ls_shift/su_mean 0.000
_refine_ls_structure_factor_coef Fsqd
_refine_ls_weighting_details 'calc w=1/[\s^2^(Fo^2^)+(0.0435P)^2^+0.0044P] where P=(Fo^2^+2Fc^2^)/3'
_refine_ls_weighting_scheme calc
_refine_ls_wR_factor_gt 0.0837
_refine_ls_wR_factor_ref 0.0886
_reflns_number_gt 62
_reflns_number_total 77
_reflns_threshold_expression >2sigma(I)
_cod_data_source_file ic700406q-file003.cif
_cod_data_source_block na3n
_cod_database_code 4308277

loop_
_symmetry_equiv_pos_as_xyz
'x, y, z'
'-x, -y, z'
'-x, y, -z'
'x, -y, -z'
'z, x, y'
'z, -x, -y'
'-z, -x, y'
'-z, x, -y'
'y, z, x'
'-y, z, -x'
'y, -z, -x'
'-y, -z, x'
'y, x, -z'
'-y, -x, -z'
'y, -x, z'
'-y, x, z'
'x, z, -y'
'-x, z, y'
'-x, -z, -y'
'x, -z, y'
'z, y, -x'
'z, -y, x'
'-z, y, x'
'-z, -y, -x'
'-x, -y, -z'
'x, y, -z'
'x, -y, z'
'-x, y, z'
'-z, -x, -y'
'-z, x, y'
'z, x, -y'
'z, -x, y'
'-y, -z, -x'
'y, -z, x'
'-y, z, x'
'y, z, -x'
'-y, -x, z'
'y, x, z'
'-y, x, -z'
'y, -x, -z'
'-x, -z, y'
'x, -z, -y'
'x, z, y'
'-x, z, -y'
'-z, -y, x'
'-z, y, -x'
'z, -y, -x'
'z, y, x'

loop_
_atom_site_label
_atom_site_type_symbol
_atom_site_fract_x
_atom_site_fract_y
_atom_site_fract_z
_atom_site_U_iso_or_equiv
_atom_site_adp_type
_atom_site_occupancy
_atom_site_symmetry_multiplicity
_atom_site_calc_flag
_atom_site_refinement_flags
_atom_site_disorder_assembly
_atom_site_disorder_group
N N 0.0000 0.0000 0.0000 0.0213(6) Uani 1 48 d S . .
Na Na 0.5000 0.0000 0.0000 0.0467(6) Uani 1 16 d S . .

loop_
_atom_site_aniso_label
_atom_site_aniso_U_11
_atom_site_aniso_U_22
_atom_site_aniso_U_33
_atom_site_aniso_U_23
_atom_site_aniso_U_13
_atom_site_aniso_U_12
N 0.0213(6) 0.0213(6) 0.0213(6) 0.000 0.000 0.000
Na 0.0180(6) 0.0611(7) 0.0611(7) 0.000 0.000 0.000

loop_
_atom_type_symbol
_atom_type_description
_atom_type_scat_dispersion_real
_atom_type_scat_dispersion_imag
_atom_type_scat_source
N N 0.0030 0.0019 'International Tables Vol C Tables 4.2.6.8 and 6.1.1.4'
Na Na 0.0218 0.0150 'International Tables Vol C Tables 4.2.6.8 and 6.1.1.4'

loop_
_geom_angle_atom_site_label_1
_geom_angle_atom_site_label_2
_geom_angle_atom_site_label_3
_geom_angle
_geom_angle_site_symmetry_1
_geom_angle_site_symmetry_3
_geom_angle_publ_flag
Na N Na 90.0 9 . ?
Na N Na 90.0 9 1_455 ?
Na N Na 180.0 . 1_455 ?
Na N Na 90.0 9 5_545 ?
Na N Na 90.0 . 5_545 ?
Na N Na 90.0 1_455 5_545 ?
Na N Na 90.0 9 5 ?
Na N Na 90.0 . 5 ?
Na N Na 90.0 1_455 5 ?
Na N Na 180.0 5_545 5 ?
Na N Na 180.0 9 9_554 ?
Na N Na 90.0 . 9_554 ?
Na N Na 90.0 1_455 9_554 ?
Na N Na 90.0 5_545 9_554 ?
Na N Na 90.0 5 9_554 ?
N Na N 180.0 1_655 . ?
N Na Na 45.0 1_655 9_655 ?
N Na Na 135.0 . 9_655 ?
N Na Na 135.0 1_655 5_545 ?
N Na Na 45.0 . 5_545 ?
Na Na Na 120.0 9_655 5_545 ?
N Na Na 135.0 1_655 9_554 ?
N Na Na 45.0 . 9_554 ?
Na Na Na 180.0 9_655 9_554 ?
Na Na Na 60.0 5_545 9_554 ?
N Na Na 45.0 1_655 5_655 ?
N Na Na 135.0 . 5_655 ?
Na Na Na 60.0 9_655 5_655 ?
Na Na Na 180.0 5_545 5_655 ?
Na Na Na 120.0 9_554 5_655 ?
N Na Na 45.0 1_655 5_645 ?
N Na Na 135.0 . 5_645 ?
Na Na Na 60.0 9_655 5_645 ?
Na Na Na 90.0 5_545 5_645 ?
Na Na Na 120.0 9_554 5_645 ?
Na Na Na 90.0 5_655 5_645 ?
N Na Na 135.0 1_655 5 ?
N Na Na 45.0 . 5 ?
Na Na Na 120.0 9_655 5 ?
Na Na Na 90.0 5_545 5 ?
Na Na Na 60.0 9_554 5 ?
Na Na Na 90.0 5_655 5 ?
Na Na Na 180.0 5_645 5 ?
N Na Na 45.0 1_655 9_654 ?
N Na Na 135.0 . 9_654 ?
Na Na Na 90.0 9_655 9_654 ?
Na Na Na 120.0 5_545 9_654 ?
Na Na Na 90.0 9_554 9_654 ?
Na Na Na 60.0 5_655 9_654 ?
Na Na Na 60.0 5_645 9_654 ?
Na Na Na 120.0 5 9_654 ?
N Na Na 135.0 1_655 9 ?
N Na Na 45.0 . 9 ?
Na Na Na 90.0 9_655 9 ?
Na Na Na 60.0 5_545 9 ?
Na Na Na 90.0 9_554 9 ?
Na Na Na 120.0 5_655 9 ?
Na Na Na 120.0 5_645 9 ?
Na Na Na 60.0 5 9 ?
Na Na Na 180.0 9_654 9 ?

loop_
_geom_bond_atom_site_label_1
_geom_bond_atom_site_label_2
_geom_bond_distance
_geom_bond_site_symmetry_2
_geom_bond_publ_flag
N Na 2.3625(8) 9 ?
N Na 2.3625(8) . ?
N Na 2.3625(8) 1_455 ?
N Na 2.3625(8) 5_545 ?
N Na 2.3625(8) 5 ?
N Na 2.3625(8) 9_554 ?
Na N 2.3625(8) 1_655 ?
Na Na 3.3411(11) 9_655 ?
Na Na 3.3411(11) 5_545 ?
Na Na 3.3411(11) 9_554 ?
Na Na 3.3411(11) 5_655 ?
Na Na 3.3411(11) 5_645 ?
Na Na 3.3411(11) 5 ?
Na Na 3.3411(11) 9_654 ?
Na Na 3.3411(11) 9 ?
